data_7233451
loop_
_publ_author_name
'Masahisa Osawa'
'Isao Kawata'
'Ryuji Ishii'
'Satoshi Igawa'
'Masashi Hashimoto'
'Mikio Hoshino'

_publ_section_title
;
 Application of neutral d10 coinage metal complexes with an anionic
 bidentate ligand in delayed fluorescence-type organic light-emitting
 diodes
;
_journal_name_full 'Journal of Materials Chemistry C'
_journal_page_first 4375
_journal_page_last 4383
_journal_paper_doi 10.1039/C3TC30524D
_journal_volume 1
_journal_year 2013
_chemical_formula_sum 'C48 H38 Au P3 S'
_chemical_formula_weight 936.72
_space_group_IT_number 2
_space_group_name_Hall '-P 1'
_space_group_name_H-M_alt 'P -1'
_symmetry_cell_setting triclinic
_symmetry_Int_Tables_number 2
_symmetry_space_group_name_Hall '-P 1'
_symmetry_space_group_name_H-M 'P -1'
_atom_sites_solution_hydrogens geom
_atom_sites_solution_primary direct
_atom_sites_solution_secondary difmap
_cell_angle_alpha 73.052(6)
_cell_angle_beta 88.148(9)
_cell_angle_gamma 80.401(7)
_cell_formula_units_Z 2
_cell_length_a 10.8554(18)
_cell_length_b 12.0178(18)
_cell_length_c 15.617(2)
_cell_measurement_reflns_used 7545
_cell_measurement_temperature 90
_cell_measurement_theta_max 32.39
_cell_measurement_theta_min 1.80
_cell_volume 1921.3(5)
_computing_cell_refinement CrystalClear
_computing_data_collection CrystalClear
_computing_data_reduction CrystalClear
_computing_molecular_graphics 'ORTEP-3 for Windows'
_computing_publication_material 'SHELXL-97 (Sheldrick, 2008)'
_computing_structure_refinement 'SHELXL-97 (Sheldrick, 2008)'
_computing_structure_solution SIR2004
_diffrn_ambient_temperature 90
_diffrn_detector_area_resol_mean 7.31
_diffrn_measured_fraction_theta_full 0.983
_diffrn_measured_fraction_theta_max 0.983
_diffrn_measurement_device_type 'Rigaku AFC-8 with Saturn70 CCD'
_diffrn_measurement_method \w-scan
_diffrn_radiation_monochromator confocal
_diffrn_radiation_source 'fine-focus rotating anode'
_diffrn_radiation_type MoK\a
_diffrn_radiation_wavelength 0.71073
_diffrn_reflns_av_R_equivalents 0.0401
_diffrn_reflns_av_sigmaI/netI 0.0799
_diffrn_reflns_limit_h_max 14
_diffrn_reflns_limit_h_min -14
_diffrn_reflns_limit_k_max 16
_diffrn_reflns_limit_k_min -16
_diffrn_reflns_limit_l_max 21
_diffrn_reflns_limit_l_min -22
_diffrn_reflns_number 20603
_diffrn_reflns_theta_full 30.07
_diffrn_reflns_theta_max 30.07
_diffrn_reflns_theta_min 1.80
_diffrn_standards_number 0
_exptl_absorpt_coefficient_mu 4.043
_exptl_absorpt_correction_T_max 0.444
_exptl_absorpt_correction_T_min 0.389
_exptl_absorpt_correction_type numerical
_exptl_absorpt_process_details
; 
    Higashi, T. (1999). Program for Absorption Correction. 
    Rigaku Corporation, Tokyo, Japan. 
;
_exptl_crystal_colour colorless
_exptl_crystal_density_diffrn 1.619
_exptl_crystal_density_method 'not measured'
_exptl_crystal_description prism
_exptl_crystal_F_000 932
_exptl_crystal_size_max 0.35
_exptl_crystal_size_mid 0.24
_exptl_crystal_size_min 0.20
_refine_diff_density_max 3.385
_refine_diff_density_min -2.432
_refine_diff_density_rms 0.200
_refine_ls_extinction_method none
_refine_ls_goodness_of_fit_ref 1.076
_refine_ls_hydrogen_treatment constr
_refine_ls_matrix_type full
_refine_ls_number_parameters 479
_refine_ls_number_reflns 11101
_refine_ls_number_restraints 0
_refine_ls_restrained_S_all 1.076
_refine_ls_R_factor_all 0.0619
_refine_ls_R_factor_gt 0.0491
_refine_ls_shift/su_max 0.001
_refine_ls_shift/su_mean 0.000
_refine_ls_structure_factor_coef Fsqd
_refine_ls_weighting_details 'calc w=1/[\s^2^(Fo^2^)+(0.0000P)^2^+8.6259P] where P=(Fo^2^+2Fc^2^)/3'
_refine_ls_weighting_scheme calc
_refine_ls_wR_factor_gt 0.0832
_refine_ls_wR_factor_ref 0.0908
_reflns_number_gt 9531
_reflns_number_total 11101
_reflns_threshold_expression I>2\s(I)
_cod_data_source_file J-Mater-Chem-213-1-4375-3.cif
_cod_data_source_block complex3
_cod_database_code 7233451

loop_
_symmetry_equiv_pos_as_xyz
'x, y, z'
'-x, -y, -z'

loop_
_atom_site_label
_atom_site_type_symbol
_atom_site_fract_x
_atom_site_fract_y
_atom_site_fract_z
_atom_site_U_iso_or_equiv
_atom_site_adp_type
_atom_site_occupancy
_atom_site_symmetry_multiplicity
_atom_site_calc_flag
_atom_site_refinement_flags
_atom_site_disorder_assembly
_atom_site_disorder_group
Au1 Au 0.249148(17) 0.237776(16) 0.261100(12) 0.01527(5) Uani 1 1 d . . .
S1 S 0.38131(11) 0.40355(10) 0.23102(8) 0.0172(2) Uani 1 1 d . . .
P1 P 0.36019(11) 0.04106(10) 0.28645(7) 0.0135(2) Uani 1 1 d . . .
P2 P 0.20803(10) 0.21372(10) 0.11765(7) 0.0123(2) Uani 1 1 d . . .
P3 P 0.14069(10) 0.33036(10) 0.35860(7) 0.0129(2) Uani 1 1 d . . .
C1 C 0.3756(4) -0.0693(4) 0.3959(3) 0.0146(9) Uani 1 1 d . . .
C2 C 0.2668(4) -0.0971(4) 0.4409(3) 0.0210(10) Uani 1 1 d . . .
H2 H 0.1875 -0.0614 0.4133 0.025 Uiso 1 1 calc R . .
C3 C 0.2738(5) -0.1766(4) 0.5258(3) 0.0226(10) Uani 1 1 d . . .
H3 H 0.1993 -0.1966 0.5556 0.027 Uiso 1 1 calc R . .
C4 C 0.3888(5) -0.2272(4) 0.5672(3) 0.0235(11) Uani 1 1 d . . .
H4 H 0.3934 -0.2818 0.6254 0.028 Uiso 1 1 calc R . .
C5 C 0.4967(5) -0.1978(5) 0.5237(3) 0.0283(12) Uani 1 1 d . . .
H5 H 0.5755 -0.2309 0.5527 0.034 Uiso 1 1 calc R . .
C6 C 0.4911(5) -0.1199(4) 0.4373(3) 0.0258(11) Uani 1 1 d . . .
H6 H 0.5658 -0.1016 0.4070 0.031 Uiso 1 1 calc R . .
C7 C 0.5166(4) 0.0301(4) 0.2403(3) 0.0171(9) Uani 1 1 d . . .
C8 C 0.5727(5) -0.0666(4) 0.2122(3) 0.0233(10) Uani 1 1 d . . .
H8 H 0.5311 -0.1323 0.2198 0.028 Uiso 1 1 calc R . .
C9 C 0.6896(5) -0.0663(5) 0.1730(3) 0.0251(11) Uani 1 1 d . . .
H9 H 0.7272 -0.1315 0.1532 0.030 Uiso 1 1 calc R . .
C10 C 0.7512(5) 0.0277(5) 0.1627(3) 0.0272(12) Uani 1 1 d . . .
H10 H 0.8300 0.0284 0.1344 0.033 Uiso 1 1 calc R . .
C11 C 0.6984(5) 0.1214(5) 0.1936(4) 0.0288(12) Uani 1 1 d . . .
H11 H 0.7433 0.1841 0.1896 0.035 Uiso 1 1 calc R . .
C12 C 0.5803(4) 0.1245(4) 0.2304(3) 0.0221(10) Uani 1 1 d . . .
H12 H 0.5428 0.1909 0.2487 0.027 Uiso 1 1 calc R . .
C13 C 0.2744(4) -0.0224(4) 0.2177(3) 0.0142(8) Uani 1 1 d . . .
C14 C 0.2713(4) -0.1433(4) 0.2391(3) 0.0153(9) Uani 1 1 d . . .
H14 H 0.3151 -0.1955 0.2909 0.018 Uiso 1 1 calc R . .
C15 C 0.2057(4) -0.1878(4) 0.1860(3) 0.0178(9) Uani 1 1 d . . .
H15 H 0.2034 -0.2700 0.2017 0.021 Uiso 1 1 calc R . .
C16 C 0.1427(4) -0.1118(4) 0.1094(3) 0.0204(10) Uani 1 1 d . . .
H16 H 0.0972 -0.1419 0.0727 0.025 Uiso 1 1 calc R . .
C17 C 0.1468(4) 0.0076(4) 0.0870(3) 0.0182(9) Uani 1 1 d . . .
H17 H 0.1055 0.0587 0.0338 0.022 Uiso 1 1 calc R . .
C18 C 0.2103(4) 0.0548(4) 0.1410(3) 0.0138(8) Uani 1 1 d . . .
C19 C 0.0700(4) 0.2810(4) 0.0462(3) 0.0139(8) Uani 1 1 d . . .
C20 C 0.0761(5) 0.3409(7) -0.0427(4) 0.051(2) Uani 1 1 d . . .
H20 H 0.1551 0.3442 -0.0706 0.061 Uiso 1 1 calc R . .
C21 C -0.0324(6) 0.3967(7) -0.0924(4) 0.052(2) Uani 1 1 d . . .
H21 H -0.0262 0.4397 -0.1535 0.062 Uiso 1 1 calc R . .
C22 C -0.1456(5) 0.3914(4) -0.0560(3) 0.0220(10) Uani 1 1 d . . .
H22 H -0.2191 0.4295 -0.0909 0.026 Uiso 1 1 calc R . .
C23 C -0.1532(5) 0.3298(7) 0.0325(4) 0.0468(19) Uani 1 1 d . . .
H23 H -0.2327 0.3237 0.0590 0.056 Uiso 1 1 calc R . .
C24 C -0.0464(5) 0.2767(6) 0.0832(4) 0.0409(17) Uani 1 1 d . . .
H24 H -0.0532 0.2364 0.1449 0.049 Uiso 1 1 calc R . .
C25 C 0.3374(4) 0.2444(4) 0.0422(3) 0.0144(9) Uani 1 1 d . . .
C26 C 0.4143(5) 0.1602(4) 0.0122(3) 0.0229(11) Uani 1 1 d . . .
H26 H 0.4004 0.0807 0.0309 0.028 Uiso 1 1 calc R . .
C27 C 0.5126(5) 0.1911(5) -0.0454(4) 0.0277(12) Uani 1 1 d . . .
H27 H 0.5671 0.1320 -0.0636 0.033 Uiso 1 1 calc R . .
C28 C 0.5304(4) 0.3059(4) -0.0757(3) 0.0216(10) Uani 1 1 d . . .
H28 H 0.5947 0.3269 -0.1170 0.026 Uiso 1 1 calc R . .
C29 C 0.4551(5) 0.3914(4) -0.0462(4) 0.0258(11) Uani 1 1 d . . .
H29 H 0.4679 0.4711 -0.0664 0.031 Uiso 1 1 calc R . .
C30 C 0.3605(5) 0.3598(4) 0.0133(4) 0.0268(12) Uani 1 1 d . . .
H30 H 0.3103 0.4184 0.0347 0.032 Uiso 1 1 calc R . .
C31 C 0.2408(4) 0.4270(4) 0.3810(3) 0.0137(8) Uani 1 1 d . . .
C32 C 0.3394(4) 0.4576(4) 0.3225(3) 0.0158(9) Uani 1 1 d . . .
C33 C 0.4125(4) 0.5345(4) 0.3417(3) 0.0192(10) Uani 1 1 d . . .
H33 H 0.4770 0.5600 0.3019 0.023 Uiso 1 1 calc R . .
C34 C 0.3929(5) 0.5738(4) 0.4165(3) 0.0211(10) Uani 1 1 d . . .
H34 H 0.4436 0.6257 0.4273 0.025 Uiso 1 1 calc R . .
C35 C 0.2996(5) 0.5377(4) 0.4760(3) 0.0219(10) Uani 1 1 d . . .
H35 H 0.2876 0.5624 0.5286 0.026 Uiso 1 1 calc R . .
C36 C 0.2246(4) 0.4653(4) 0.4571(3) 0.0189(9) Uani 1 1 d . . .
H36 H 0.1601 0.4410 0.4973 0.023 Uiso 1 1 calc R . .
C37 C 0.1020(4) 0.2442(4) 0.4701(3) 0.0150(9) Uani 1 1 d . . .
C38 C 0.1806(4) 0.1403(4) 0.5123(3) 0.0205(10) Uani 1 1 d . . .
H38 H 0.2508 0.1132 0.4815 0.025 Uiso 1 1 calc R . .
C39 C 0.1580(5) 0.0753(5) 0.5988(3) 0.0263(11) Uani 1 1 d . . .
H39 H 0.2131 0.0048 0.6274 0.032 Uiso 1 1 calc R . .
C40 C 0.0540(5) 0.1140(5) 0.6436(3) 0.0271(11) Uani 1 1 d . . .
H40 H 0.0375 0.0693 0.7026 0.033 Uiso 1 1 calc R . .
C41 C -0.0241(5) 0.2161(4) 0.6028(3) 0.0221(10) Uani 1 1 d . . .
H41 H -0.0944 0.2424 0.6339 0.027 Uiso 1 1 calc R . .
C42 C -0.0016(4) 0.2822(4) 0.5158(3) 0.0199(10) Uani 1 1 d . . .
H42 H -0.0568 0.3528 0.4877 0.024 Uiso 1 1 calc R . .
C43 C -0.0088(4) 0.4264(4) 0.3198(3) 0.0157(9) Uani 1 1 d . . .
C44 C -0.0362(5) 0.5413(5) 0.3251(3) 0.0270(11) Uani 1 1 d . . .
H44 H 0.0237 0.5727 0.3500 0.032 Uiso 1 1 calc R . .
C45 C -0.1512(5) 0.6107(5) 0.2942(4) 0.0301(12) Uani 1 1 d . . .
H45 H -0.1693 0.6890 0.2983 0.036 Uiso 1 1 calc R . .
C46 C -0.2382(5) 0.5662(5) 0.2578(4) 0.0297(12) Uani 1 1 d . . .
H46 H -0.3158 0.6144 0.2357 0.036 Uiso 1 1 calc R . .
C47 C -0.2135(5) 0.4526(5) 0.2532(4) 0.0351(14) Uani 1 1 d . . .
H47 H -0.2746 0.4216 0.2289 0.042 Uiso 1 1 calc R . .
C48 C -0.0983(5) 0.3821(5) 0.2841(4) 0.0282(12) Uani 1 1 d . . .
H48 H -0.0816 0.3034 0.2807 0.034 Uiso 1 1 calc R . .

loop_
_atom_site_aniso_label
_atom_site_aniso_U_11
_atom_site_aniso_U_22
_atom_site_aniso_U_33
_atom_site_aniso_U_23
_atom_site_aniso_U_13
_atom_site_aniso_U_12
Au1 0.01577(9) 0.01630(9) 0.01399(9) -0.00468(6) 0.00235(6) -0.00322(6)
S1 0.0171(5) 0.0196(5) 0.0140(5) -0.0019(4) 0.0033(4) -0.0060(4)
P1 0.0130(5) 0.0143(5) 0.0111(5) -0.0009(4) -0.0006(4) -0.0014(4)
P2 0.0117(5) 0.0134(5) 0.0101(5) -0.0012(4) 0.0014(4) -0.0012(4)
P3 0.0116(5) 0.0151(5) 0.0115(5) -0.0029(4) 0.0018(4) -0.0025(4)
C1 0.017(2) 0.0104(19) 0.015(2) -0.0022(16) -0.0036(18) 0.0004(16)
C2 0.018(2) 0.024(2) 0.019(2) -0.0017(19) 0.0003(19) -0.0079(19)
C3 0.027(3) 0.023(2) 0.017(2) -0.0008(19) 0.002(2) -0.010(2)
C4 0.042(3) 0.016(2) 0.012(2) 0.0004(18) -0.005(2) -0.008(2)
C5 0.030(3) 0.026(3) 0.019(2) 0.008(2) -0.013(2) -0.001(2)
C6 0.022(2) 0.025(3) 0.020(2) 0.009(2) -0.004(2) -0.002(2)
C7 0.015(2) 0.020(2) 0.013(2) -0.0014(17) 0.0014(18) 0.0007(18)
C8 0.021(2) 0.021(2) 0.028(3) -0.010(2) 0.003(2) 0.0002(19)
C9 0.020(2) 0.030(3) 0.020(2) -0.005(2) 0.000(2) 0.006(2)
C10 0.017(2) 0.038(3) 0.021(2) -0.002(2) 0.006(2) 0.000(2)
C11 0.019(2) 0.036(3) 0.031(3) -0.005(2) 0.001(2) -0.010(2)
C12 0.019(2) 0.023(2) 0.022(2) -0.005(2) -0.001(2) -0.0009(19)
C13 0.0102(19) 0.018(2) 0.013(2) -0.0037(17) 0.0027(17) -0.0016(16)
C14 0.014(2) 0.020(2) 0.0102(19) -0.0019(17) 0.0020(17) -0.0012(17)
C15 0.020(2) 0.016(2) 0.016(2) -0.0021(17) 0.0033(19) -0.0029(18)
C16 0.020(2) 0.022(2) 0.022(2) -0.009(2) 0.000(2) -0.0059(19)
C17 0.019(2) 0.019(2) 0.016(2) -0.0033(18) -0.0019(19) -0.0031(18)
C18 0.014(2) 0.016(2) 0.0107(19) -0.0024(16) -0.0023(17) -0.0031(17)
C19 0.016(2) 0.015(2) 0.0085(19) 0.0001(16) -0.0021(17) -0.0005(17)
C20 0.020(3) 0.087(5) 0.019(3) 0.022(3) 0.001(2) -0.001(3)
C21 0.033(3) 0.077(5) 0.018(3) 0.022(3) -0.004(3) 0.000(3)
C22 0.022(2) 0.021(2) 0.022(2) -0.007(2) -0.013(2) 0.0045(19)
C23 0.019(3) 0.081(5) 0.025(3) 0.005(3) 0.002(2) -0.001(3)
C24 0.021(3) 0.073(5) 0.014(2) 0.007(3) 0.001(2) -0.002(3)
C25 0.015(2) 0.015(2) 0.014(2) -0.0038(17) 0.0038(17) -0.0035(17)
C26 0.026(3) 0.016(2) 0.023(2) -0.0020(19) 0.010(2) -0.0026(19)
C27 0.029(3) 0.024(3) 0.029(3) -0.010(2) 0.017(2) 0.000(2)
C28 0.016(2) 0.026(3) 0.022(2) -0.004(2) 0.005(2) -0.0071(19)
C29 0.034(3) 0.018(2) 0.029(3) -0.009(2) 0.011(2) -0.011(2)
C30 0.031(3) 0.019(2) 0.032(3) -0.010(2) 0.018(2) -0.006(2)
C31 0.016(2) 0.013(2) 0.014(2) -0.0047(16) -0.0027(17) -0.0046(16)
C32 0.014(2) 0.012(2) 0.016(2) 0.0034(17) -0.0071(18) 0.0008(16)
C33 0.015(2) 0.020(2) 0.020(2) -0.0008(19) -0.0011(19) -0.0042(18)
C34 0.023(2) 0.012(2) 0.028(3) -0.0041(19) -0.009(2) -0.0025(18)
C35 0.024(2) 0.020(2) 0.022(2) -0.010(2) -0.005(2) 0.0025(19)
C36 0.017(2) 0.020(2) 0.020(2) -0.0081(19) 0.0015(19) -0.0011(18)
C37 0.012(2) 0.017(2) 0.016(2) -0.0047(17) 0.0018(17) -0.0036(17)
C38 0.016(2) 0.025(2) 0.018(2) -0.0051(19) -0.0008(19) -0.0009(19)
C39 0.022(2) 0.031(3) 0.019(2) 0.001(2) -0.001(2) -0.001(2)
C40 0.033(3) 0.030(3) 0.017(2) -0.002(2) 0.006(2) -0.011(2)
C41 0.021(2) 0.029(3) 0.015(2) -0.004(2) 0.007(2) -0.007(2)
C42 0.017(2) 0.022(2) 0.019(2) -0.0040(19) 0.0049(19) -0.0025(19)
C43 0.011(2) 0.019(2) 0.015(2) -0.0032(17) 0.0021(17) 0.0001(17)
C44 0.028(3) 0.028(3) 0.025(3) -0.013(2) -0.010(2) 0.003(2)
C45 0.028(3) 0.025(3) 0.033(3) -0.011(2) -0.004(2) 0.009(2)
C46 0.020(2) 0.034(3) 0.025(3) 0.003(2) -0.001(2) 0.005(2)
C47 0.023(3) 0.036(3) 0.045(4) -0.006(3) -0.009(3) -0.008(2)
C48 0.022(3) 0.026(3) 0.038(3) -0.009(2) -0.009(2) -0.004(2)

loop_
_atom_type_symbol
_atom_type_description
_atom_type_scat_dispersion_real
_atom_type_scat_dispersion_imag
_atom_type_scat_source
C C 0.0033 0.0016 'International Tables Vol C Tables 4.2.6.8 and 6.1.1.4'
H H 0.0000 0.0000 'International Tables Vol C Tables 4.2.6.8 and 6.1.1.4'
Au Au -2.0133 8.8022 'International Tables Vol C Tables 4.2.6.8 and 6.1.1.4'
P P 0.1023 0.0942 'International Tables Vol C Tables 4.2.6.8 and 6.1.1.4'
S S 0.1246 0.1234 'International Tables Vol C Tables 4.2.6.8 and 6.1.1.4'

loop_
_geom_angle_atom_site_label_1
_geom_angle_atom_site_label_2
_geom_angle_atom_site_label_3
_geom_angle
_geom_angle_site_symmetry_1
_geom_angle_site_symmetry_3
P3 Au1 P1 130.90(4) . .
P3 Au1 P2 136.18(4) . .
P1 Au1 P2 82.08(4) . .
P3 Au1 S1 85.12(4) . .
P1 Au1 S1 116.82(4) . .
P2 Au1 S1 106.34(4) . .
C32 S1 Au1 100.08(15) . .
C7 P1 C1 104.8(2) . .
C7 P1 C13 102.8(2) . .
C1 P1 C13 104.1(2) . .
C7 P1 Au1 115.13(15) . .
C1 P1 Au1 123.60(15) . .
C13 P1 Au1 104.02(14) . .
C25 P2 C19 103.7(2) . .
C25 P2 C18 104.5(2) . .
C19 P2 C18 104.2(2) . .
C25 P2 Au1 111.24(15) . .
C19 P2 Au1 126.99(15) . .
C18 P2 Au1 104.10(14) . .
C37 P3 C31 103.5(2) . .
C37 P3 C43 101.8(2) . .
C31 P3 C43 105.0(2) . .
C37 P3 Au1 120.36(15) . .
C31 P3 Au1 106.28(15) . .
C43 P3 Au1 118.08(15) . .
C6 C1 C2 119.6(4) . .
C6 C1 P1 122.1(4) . .
C2 C1 P1 118.2(3) . .
C3 C2 C1 120.3(5) . .
C4 C3 C2 120.2(5) . .
C5 C4 C3 119.7(4) . .
C4 C5 C6 120.6(5) . .
C1 C6 C5 119.5(5) . .
C12 C7 C8 119.3(4) . .
C12 C7 P1 117.8(4) . .
C8 C7 P1 122.9(4) . .
C9 C8 C7 119.8(5) . .
C10 C9 C8 120.5(5) . .
C9 C10 C11 120.0(5) . .
C10 C11 C12 120.4(5) . .
C11 C12 C7 120.0(5) . .
C14 C13 C18 119.6(4) . .
C14 C13 P1 122.5(3) . .
C18 C13 P1 117.9(3) . .
C15 C14 C13 120.9(4) . .
C14 C15 C16 119.8(4) . .
C17 C16 C15 119.6(5) . .
C16 C17 C18 121.4(4) . .
C17 C18 C13 118.6(4) . .
C17 C18 P2 122.4(3) . .
C13 C18 P2 118.9(3) . .
C20 C19 C24 117.7(5) . .
C20 C19 P2 123.1(4) . .
C24 C19 P2 119.1(3) . .
C19 C20 C21 120.4(5) . .
C22 C21 C20 121.5(5) . .
C21 C22 C23 118.6(5) . .
C22 C23 C24 120.5(5) . .
C19 C24 C23 121.1(5) . .
C26 C25 C30 118.1(4) . .
C26 C25 P2 124.1(3) . .
C30 C25 P2 117.8(3) . .
C25 C26 C27 120.5(5) . .
C28 C27 C26 120.4(5) . .
C27 C28 C29 120.1(4) . .
C28 C29 C30 119.4(5) . .
C29 C30 C25 121.5(5) . .
C36 C31 C32 120.0(4) . .
C36 C31 P3 120.8(3) . .
C32 C31 P3 119.2(3) . .
C31 C32 C33 117.0(4) . .
C31 C32 S1 125.1(4) . .
C33 C32 S1 117.9(4) . .
C34 C33 C32 121.9(4) . .
C33 C34 C35 120.4(5) . .
C36 C35 C34 118.6(5) . .
C35 C36 C31 122.0(4) . .
C38 C37 C42 118.9(4) . .
C38 C37 P3 119.1(3) . .
C42 C37 P3 121.9(3) . .
C39 C38 C37 120.9(4) . .
C38 C39 C40 119.6(5) . .
C41 C40 C39 120.1(5) . .
C40 C41 C42 120.6(4) . .
C37 C42 C41 119.9(4) . .
C48 C43 C44 118.7(4) . .
C48 C43 P3 118.5(4) . .
C44 C43 P3 122.8(4) . .
C43 C44 C45 120.4(5) . .
C46 C45 C44 120.2(5) . .
C47 C46 C45 120.1(5) . .
C46 C47 C48 120.1(5) . .
C43 C48 C47 120.4(5) . .

loop_
_geom_bond_atom_site_label_1
_geom_bond_atom_site_label_2
_geom_bond_distance
_geom_bond_site_symmetry_2
Au1 P3 2.3190(12) .
Au1 P1 2.3945(12) .
Au1 P2 2.4057(12) .
Au1 S1 2.5714(12) .
S1 C32 1.753(5) .
P1 C7 1.822(5) .
P1 C1 1.825(4) .
P1 C13 1.838(5) .
P2 C25 1.820(4) .
P2 C19 1.823(4) .
P2 C18 1.833(5) .
P3 C37 1.824(4) .
P3 C31 1.825(4) .
P3 C43 1.834(4) .
C1 C6 1.389(7) .
C1 C2 1.394(6) .
C2 C3 1.385(6) .
C3 C4 1.384(7) .
C4 C5 1.380(7) .
C5 C6 1.397(6) .
C7 C12 1.393(7) .
C7 C8 1.400(6) .
C8 C9 1.391(7) .
C9 C10 1.374(8) .
C10 C11 1.383(8) .
C11 C12 1.387(7) .
C13 C14 1.399(6) .
C13 C18 1.403(6) .
C14 C15 1.380(7) .
C15 C16 1.394(7) .
C16 C17 1.383(6) .
C17 C18 1.398(6) .
C19 C20 1.370(7) .
C19 C24 1.375(7) .
C20 C21 1.390(8) .
C21 C22 1.341(8) .
C22 C23 1.373(7) .
C23 C24 1.378(8) .
C25 C26 1.381(6) .
C25 C30 1.391(6) .
C26 C27 1.401(7) .
C27 C28 1.366(7) .
C28 C29 1.381(7) .
C29 C30 1.387(7) .
C31 C36 1.392(6) .
C31 C32 1.410(6) .
C32 C33 1.413(7) .
C33 C34 1.379(7) .
C34 C35 1.389(7) .
C35 C36 1.382(7) .
C37 C38 1.387(6) .
C37 C42 1.396(6) .
C38 C39 1.386(7) .
C39 C40 1.395(7) .
C40 C41 1.364(7) .
C41 C42 1.397(6) .
C43 C48 1.385(7) .
C43 C44 1.389(7) .
C44 C45 1.394(7) .
C45 C46 1.372(8) .
C46 C47 1.369(8) .
C47 C48 1.401(7) .
